data_4123719
loop_
_publ_author_name
'Cai, Weizhao'
'G\/ladysiak, Andrzej'
'Anio\/la, Michalina'
'Smith, Vincent J.'
'Barbour, Leonard J.'
'Katrusiak, Andrzej'

_publ_section_title
;
 Giant Negative Area Compressibility Tunable in a Soft Porous Framework
 Material.
;
_journal_issue 29
_journal_name_full 'Journal of the American Chemical Society'
_journal_page_first 9296
_journal_page_last 9301
_journal_paper_doi 10.1021/jacs.5b03280
_journal_volume 137
_journal_year 2015
_chemical_formula_moiety 'C18 H12 N2 O3 Zn, H2 O'
_chemical_formula_sum 'C18 H14 N2 O4 Zn'
_chemical_formula_weight 387.68
_chemical_name_systematic
; 
 ? 
;
_space_group_IT_number 82
_symmetry_cell_setting tetragonal
_symmetry_space_group_name_Hall 'I -4'
_symmetry_space_group_name_H-M 'I -4'
_atom_sites_solution_hydrogens geom
_atom_sites_solution_primary direct
_atom_sites_solution_secondary difmap
_audit_creation_method SHELXL-97
_cell_angle_alpha 90.00
_cell_angle_beta 90.00
_cell_angle_gamma 90.00
_cell_formula_units_Z 8
_cell_length_a 26.564(5)
_cell_length_b 26.564(5)
_cell_length_c 5.0240(6)
_cell_measurement_pressure 520000
_cell_measurement_temperature 296(2)
_cell_volume 3545.2(10)
_computing_cell_refinement 'CrysAlis (Oxford Diffraction, 2010)'
_computing_data_collection 'CrysAlis (Oxford Diffraction, 2010)'
_computing_data_reduction 'CrysAlisRED (Oxford Diffraction, 2010)'
_computing_molecular_graphics 'Mercury (Macrae et al., 2008)'
_computing_publication_material 'SHELXL-97 (Sheldrick, 2008)'
_computing_structure_refinement 'SHELXL-97 (Sheldrick, 2008)'
_computing_structure_solution 'SHELXS-97 (Sheldrick, 2008)'
_diffrn_ambient_temperature 296(2)
_diffrn_measured_fraction_theta_full 0.272
_diffrn_measured_fraction_theta_max 0.272
_diffrn_measurement_device_type 'Oxford Diffraction Xcalibur Eos'
_diffrn_measurement_method
;HP omega scans - for more details see:
A. Budzianowski, A. Katrusiak in High-Pressure Crystallography
(Eds.: A. Katrusiak, P. F. McMillan),
Dordrecht: Kluwer Acad. Publ., 2004 pp.157-168
;
_diffrn_radiation_monochromator graphite
_diffrn_radiation_source 'fine-focus sealed tube'
_diffrn_radiation_type MoK\a
_diffrn_radiation_wavelength 0.71073
_diffrn_reflns_av_R_equivalents 0.1083
_diffrn_reflns_av_sigmaI/netI 0.0601
_diffrn_reflns_limit_h_max 32
_diffrn_reflns_limit_h_min -33
_diffrn_reflns_limit_k_max 4
_diffrn_reflns_limit_k_min -4
_diffrn_reflns_limit_l_max 6
_diffrn_reflns_limit_l_min -6
_diffrn_reflns_number 5670
_diffrn_reflns_theta_full 26.34
_diffrn_reflns_theta_max 26.34
_diffrn_reflns_theta_min 4.13
_exptl_absorpt_coefficient_mu 1.409
_exptl_absorpt_correction_T_max 0.8271
_exptl_absorpt_correction_T_min 0.5891
_exptl_absorpt_correction_type analytical
_exptl_absorpt_process_details
;
Katrusiak, A. (2003). REDSHABS - Program for correcting
reflections intensities for DAC absorption, gasket shadowing
and sample crystal absorption. Adam Mickiewicz University, Pozna\'n.
Katrusiak, A. (2004). Z. Kristallogr. 219, 461-467
;
_exptl_crystal_colour Brown
_exptl_crystal_density_diffrn 1.453
_exptl_crystal_density_method 'not measured'
_exptl_crystal_description Block
_exptl_crystal_F_000 1584
_exptl_crystal_size_max 0.42
_exptl_crystal_size_mid 0.24
_exptl_crystal_size_min 0.14
_refine_diff_density_max 0.217
_refine_diff_density_min -0.187
_refine_diff_density_rms 0.047
_refine_ls_abs_structure_details 'Flack H D (1983), Acta Cryst. A39, 876-881'
_refine_ls_abs_structure_Flack 0.01(8)
_refine_ls_extinction_method none
_refine_ls_goodness_of_fit_ref 1.217
_refine_ls_hydrogen_treatment constr
_refine_ls_matrix_type full
_refine_ls_number_parameters 262
_refine_ls_number_reflns 986
_refine_ls_number_restraints 336
_refine_ls_restrained_S_all 1.078
_refine_ls_R_factor_all 0.1263
_refine_ls_R_factor_gt 0.0949
_refine_ls_shift/su_max 0.000
_refine_ls_shift/su_mean 0.000
_refine_ls_structure_factor_coef Fsqd
_refine_ls_weighting_details 'calc w=1/[\s^2^(Fo^2^)+(0.1659P)^2^+3.6381P] where P=(Fo^2^+2Fc^2^)/3'
_refine_ls_weighting_scheme calc
_refine_ls_wR_factor_gt 0.2399
_refine_ls_wR_factor_ref 0.2663
_reflns_number_gt 767
_reflns_number_total 986
_reflns_threshold_expression >2sigma(I)
_cod_data_source_file ja5b03280_si_002.cif
_cod_data_source_block 1H2O_0.52GPa_in_Isopropanol
_cod_depositor_comments
;
The following automatic conversions were performed:
'_atom_site_symetry_multiplicity' tag replaced with
'_atom_site_symmetry_multiplicity' tag as specified in the
replacement file
'/usr/data/users/saulius/crontab/automatic-downloads/rss-feeds/ACS/lib/lists/replacement-tags.lst'.

Automatic conversion script
Id: cif_correct_tags 3376 2015-05-07 07:48:27Z andrius 

The following automatic conversions were performed:

'_symmetry_cell_setting' value 'Tetragonal' changed to 'tetragonal'
according to
/usr/data/users/saulius/crontab/automatic-downloads/rss-feeds/ACS/lib/dictionaries/cif_core.dic
dictionary named 'cif_core.dic' version 2.4.2 from 2011-04-26.

Automatic conversion script
Id: cif_fix_values 3271 2015-04-21 07:52:19Z andrius 

 Adding full bibliography for 4123717--4123744.cif.
;
_cod_original_cell_volume 3545.1(10)
_cod_original_sg_symbol_Hall I-4
_cod_original_sg_symbol_H-M I-4
_cod_database_code 4123719

loop_
_symmetry_equiv_pos_as_xyz
'x, y, z'
'-x, -y, z'
'y, -x, -z'
'-y, x, -z'
'x+1/2, y+1/2, z+1/2'
'-x+1/2, -y+1/2, z+1/2'
'y+1/2, -x+1/2, -z+1/2'
'-y+1/2, x+1/2, -z+1/2'

loop_
_atom_site_label
_atom_site_type_symbol
_atom_site_fract_x
_atom_site_fract_y
_atom_site_fract_z
_atom_site_U_iso_or_equiv
_atom_site_adp_type
_atom_site_occupancy
_atom_site_symmetry_multiplicity
_atom_site_calc_flag
_atom_site_refinement_flags
_atom_site_disorder_assembly
_atom_site_disorder_group
Zn1 Zn 0.27318(11) 0.21387(9) 0.9055(6) 0.0804(11) Uani 1 1 d U . .
O1 O 0.2196(7) 0.2534(6) 1.078(3) 0.095(4) Uani 1 1 d U . .
H1O H 0.1986 0.2645 0.9643 0.142 Uiso 1 1 d R . .
N1 N 0.2571(7) 0.1407(6) 0.894(3) 0.101(6) Uani 1 1 d DU . .
C1 C 0.2710(6) 0.1030(5) 1.044(3) 0.082(5) Uani 1 1 d DU . .
H1 H 0.2968 0.1049 1.1687 0.098 Uiso 1 1 calc R . .
N2 N 0.2436(5) 0.0608(5) 0.997(2) 0.087(6) Uani 1 1 d DU A .
C2 C 0.2140(4) 0.1202(6) 0.725(2) 0.097(7) Uani 1 1 d DU . .
O2 O 0.2765(7) -0.1659(6) 1.377(4) 0.099(5) Uani 1 1 d U . .
C3 C 0.1843(5) 0.1422(5) 0.531(3) 0.093(6) Uani 1 1 d DU . .
H3 H 0.1891 0.1757 0.4834 0.111 Uiso 1 1 calc R . .
O3A O 0.3120(16) -0.1226(15) 1.687(7) 0.108(8) Uani 0.59(3) 1 d PU . .
O3B O 0.342(2) -0.131(3) 1.572(10) 0.108(8) Uani 0.41(3) 1 d PU . .
C4 C 0.1475(4) 0.1137(6) 0.409(2) 0.072(4) Uani 1 1 d DU . .
C5 C 0.1173(5) 0.1347(5) 0.214(3) 0.093(5) Uani 1 1 d DU . .
H5 H 0.1225 0.1682 0.1682 0.111 Uiso 1 1 calc R . .
C6 C 0.0799(5) 0.1082(7) 0.086(2) 0.088(6) Uani 1 1 d DU . .
H6 H 0.0599 0.1227 -0.0453 0.106 Uiso 1 1 calc R . .
C7 C 0.0743(4) 0.0588(7) 0.164(2) 0.100(6) Uani 1 1 d DU . .
H7 H 0.0496 0.0391 0.0833 0.120 Uiso 1 1 calc R . .
C8 C 0.1044(5) 0.0379(6) 0.358(2) 0.087(6) Uani 1 1 d DU . .
H8 H 0.0992 0.0044 0.4044 0.105 Uiso 1 1 calc R . .
C9 C 0.1419(4) 0.0643(6) 0.4867(18) 0.081(6) Uani 1 1 d DU . .
C10 C 0.1714(5) 0.0421(6) 0.681(2) 0.086(5) Uani 1 1 d DU . .
H10 H 0.1673 0.0084 0.7253 0.103 Uiso 1 1 calc R . .
C11 C 0.2070(7) 0.0713(6) 0.808(4) 0.085(6) Uani 1 1 d DU . .
C12 C 0.2578(4) 0.0131(5) 1.116(3) 0.082(5) Uani 1 1 d DU . .
C15 C 0.2843(7) -0.0773(5) 1.333(3) 0.100(7) Uani 1 1 d DU . .
C13A C 0.2803(7) 0.0111(4) 1.364(3) 0.100(11) Uani 0.57(2) 1 d PDU A 1
H13A H 0.2863 0.0409 1.4556 0.120 Uiso 0.57(2) 1 calc PR A 1
C14A C 0.2939(7) -0.0340(6) 1.477(3) 0.062(6) Uani 0.57(2) 1 d PDU A 1
H14A H 0.3089 -0.0353 1.6439 0.074 Uiso 0.57(2) 1 calc PR A 1
C16A C 0.2619(11) -0.0770(5) 1.086(4) 0.102(12) Uani 0.57(2) 1 d PDU A 1
H16A H 0.2558 -0.1068 0.9941 0.122 Uiso 0.57(2) 1 calc PR A 1
C17A C 0.2490(9) -0.0310(6) 0.980(3) 0.092(10) Uani 0.57(2) 1 d PDU A 1
H17A H 0.2340 -0.0297 0.8125 0.111 Uiso 0.57(2) 1 calc PR A 1
C13B C 0.3076(4) 0.0032(6) 1.167(5) 0.078(10) Uani 0.43(2) 1 d PDU A 2
H13B H 0.3318 0.0274 1.1274 0.094 Uiso 0.43(2) 1 calc PR A 2
C14B C 0.3225(5) -0.0427(7) 1.278(5) 0.091(12) Uani 0.43(2) 1 d PDU A 2
H14B H 0.3561 -0.0498 1.3140 0.109 Uiso 0.43(2) 1 calc PR A 2
C16B C 0.2327(7) -0.0707(6) 1.287(5) 0.073(9) Uani 0.43(2) 1 d PDU A 2
H16B H 0.2084 -0.0948 1.3257 0.087 Uiso 0.43(2) 1 calc PR A 2
C17B C 0.2221(4) -0.0236(7) 1.177(4) 0.065(8) Uani 0.43(2) 1 d PDU A 2
H17B H 0.1886 -0.0161 1.1413 0.078 Uiso 0.43(2) 1 calc PR A 2
C18 C 0.3022(15) -0.1275(6) 1.441(6) 0.115(10) Uani 1 1 d DU A .
O1W O 0.348(3) 0.098(3) 1.553(13) 0.48(5) Uiso 1 1 d . . .
H1WA H 0.3434 0.1118 1.7034 0.571 Uiso 1 1 d R . .
H1WB H 0.3690 0.1158 1.4676 0.571 Uiso 1 1 d R . .

loop_
_atom_site_aniso_label
_atom_site_aniso_U_11
_atom_site_aniso_U_22
_atom_site_aniso_U_33
_atom_site_aniso_U_23
_atom_site_aniso_U_13
_atom_site_aniso_U_12
Zn1 0.0610(15) 0.0519(13) 0.128(2) -0.0078(14) -0.0140(14) 0.010(4)
O1 0.105(10) 0.073(7) 0.108(7) 0.012(9) 0.034(9) -0.011(13)
N1 0.118(17) 0.064(6) 0.122(11) 0.022(8) -0.038(11) -0.008(10)
C1 0.084(11) 0.050(6) 0.113(10) 0.006(8) -0.020(9) -0.003(10)
N2 0.093(14) 0.052(6) 0.116(12) 0.010(7) -0.022(9) -0.013(11)
C2 0.083(17) 0.062(10) 0.144(18) 0.005(12) -0.032(11) 0.005(15)
O2 0.070(10) 0.062(7) 0.165(12) -0.011(10) -0.022(11) 0.005(16)
C3 0.090(14) 0.069(10) 0.119(13) 0.001(10) -0.024(10) -0.002(13)
O3A 0.090(14) 0.098(13) 0.136(13) -0.002(12) -0.032(13) 0.003(14)
O3B 0.090(14) 0.098(13) 0.136(13) -0.002(12) -0.032(13) 0.003(14)
C4 0.071(8) 0.066(6) 0.079(7) -0.009(7) 0.001(6) 0.004(8)
C5 0.101(11) 0.075(9) 0.102(10) -0.013(8) -0.019(8) 0.014(11)
C6 0.099(11) 0.070(8) 0.096(9) -0.029(8) -0.022(9) 0.027(12)
C7 0.095(14) 0.108(12) 0.096(11) 0.023(12) -0.022(10) -0.015(16)
C8 0.093(14) 0.074(10) 0.095(11) -0.009(10) -0.024(10) -0.002(14)
C9 0.100(14) 0.064(8) 0.079(10) -0.013(7) -0.015(9) -0.002(13)
C10 0.071(9) 0.087(9) 0.101(10) 0.019(9) -0.014(7) -0.016(10)
C11 0.097(17) 0.047(8) 0.110(15) -0.025(8) -0.021(10) 0.019(12)
C12 0.069(11) 0.048(6) 0.130(13) 0.010(8) -0.005(14) 0.003(12)
C15 0.086(12) 0.062(6) 0.153(15) -0.006(9) -0.037(15) -0.008(12)
C13A 0.10(3) 0.069(10) 0.134(18) 0.013(14) -0.019(19) 0.01(2)
C14A 0.037(14) 0.061(10) 0.087(14) 0.013(10) 0.008(12) -0.02(2)
C16A 0.14(3) 0.052(10) 0.115(18) -0.005(14) -0.023(19) 0.01(2)
C17A 0.09(3) 0.056(9) 0.127(18) 0.007(12) 0.002(18) 0.00(2)
C13B 0.074(12) 0.086(17) 0.07(2) 0.007(18) -0.023(18) -0.008(14)
C14B 0.067(14) 0.108(19) 0.10(2) 0.04(2) 0.00(2) 0.004(13)
C16B 0.084(12) 0.066(13) 0.068(17) 0.007(14) -0.037(15) -0.024(13)
C17B 0.071(12) 0.067(11) 0.057(15) 0.005(11) 0.014(12) -0.002(10)
C18 0.13(2) 0.068(8) 0.148(13) 0.009(13) -0.07(2) -0.012(14)

loop_
_atom_type_symbol
_atom_type_description
_atom_type_scat_dispersion_real
_atom_type_scat_dispersion_imag
_atom_type_scat_source
C C 0.0033 0.0016 'International Tables Vol C Tables 4.2.6.8 and 6.1.1.4'
H H 0.0000 0.0000 'International Tables Vol C Tables 4.2.6.8 and 6.1.1.4'
N N 0.0061 0.0033 'International Tables Vol C Tables 4.2.6.8 and 6.1.1.4'
O O 0.0106 0.0060 'International Tables Vol C Tables 4.2.6.8 and 6.1.1.4'
Zn Zn 0.2839 1.4301 'International Tables Vol C Tables 4.2.6.8 and 6.1.1.4'

loop_
_geom_angle_atom_site_label_1
_geom_angle_atom_site_label_2
_geom_angle_atom_site_label_3
_geom_angle
_geom_angle_site_symmetry_1
_geom_angle_site_symmetry_3
O1 Zn1 O2 110.1(8) 6_554 7_557
O1 Zn1 O1 102.3(4) 6_554 .
O2 Zn1 O1 106.3(8) 7_557 .
O1 Zn1 N1 116.8(7) 6_554 .
O2 Zn1 N1 108.6(9) 7_557 .
O1 Zn1 N1 112.2(7) . .
Zn1 O1 Zn1 124.1(10) 6 .
C1 N1 C2 105.1(14) . .
C1 N1 Zn1 132.2(14) . .
C2 N1 Zn1 121.6(10) . .
N1 C1 N2 112.4(14) . .
C1 N2 C11 109.1(13) . .
C1 N2 C12 120.8(10) . .
C11 N2 C12 129.7(13) . .
C11 C2 C3 122.3(10) . .
C11 C2 N1 105.6(10) . .
C3 C2 N1 132.1(11) . .
C18 O2 Zn1 116.7(14) . 8_547
C4 C3 C2 119.1(6) . .
O3B O3A C18 66(4) . .
O3A O3B C18 67(4) . .
C3 C4 C9 118.3(9) . .
C3 C4 C5 120.3(11) . .
C9 C4 C5 121.5(10) . .
C6 C5 C4 122.9(6) . .
C7 C6 C5 115.6(9) . .
C6 C7 C8 121.4(10) . .
C9 C8 C7 123.2(9) . .
C8 C9 C4 115.5(10) . .
C8 C9 C10 121.7(12) . .
C4 C9 C10 122.9(10) . .
C11 C10 C9 118.4(8) . .
C2 C11 C10 119.0(10) . .
C2 C11 N2 107.6(11) . .
C10 C11 N2 133.1(12) . .
C13B C12 C17A 95.5(10) . .
C13B C12 C13A 53.7(11) . .
C17A C12 C13A 119.3(5) . .
C13B C12 C17B 118.7(5) . .
C17A C12 C17B 53.0(11) . .
C13A C12 C17B 93.9(9) . .
C13B C12 N2 119.7(7) . .
C17A C12 N2 119.7(12) . .
C13A C12 N2 121.0(12) . .
C17B C12 N2 121.6(7) . .
C16A C15 C14A 123.2(8) . .
C16A C15 C14B 97.6(11) . .
C14A C15 C14B 54.7(11) . .
C16A C15 C16B 55.2(12) . .
C14A C15 C16B 99.4(11) . .
C14B C15 C16B 126.6(9) . .
C16A C15 C18 117.5(16) . .
C14A C15 C18 119.2(15) . .
C14B C15 C18 114.9(19) . .
C16B C15 C18 118(2) . .
C14A C13A C12 121.3(4) . .
C13A C14A C15 117.4(4) . .
C17A C16A C15 117.5(4) . .
C12 C17A C16A 121.4(2) . .
C12 C13B C14B 121.0(4) . .
C13B C14B C15 116.5(5) . .
C17B C16B C15 112.0(5) . .
C12 C17B C16B 125.2(3) . .
O3B C18 O3A 47(2) . .
O3B C18 O2 122(3) . .
O3A C18 O2 116(3) . .
O3B C18 C15 122(4) . .
O3A C18 C15 109(3) . .
O2 C18 C15 117(2) . .

loop_
_geom_bond_atom_site_label_1
_geom_bond_atom_site_label_2
_geom_bond_distance
_geom_bond_site_symmetry_2
Zn1 O1 1.872(18) 6_554
Zn1 O2 1.970(18) 7_557
Zn1 O1 1.969(15) .
Zn1 N1 1.991(16) .
O1 Zn1 1.872(18) 6
N1 C1 1.3049(10) .
N1 C2 1.53(2) .
C1 N2 1.3580(11) .
N2 C11 1.3899(10) .
N2 C12 1.450(17) .
C2 C11 1.377(8) .
C2 C3 1.3819(10) .
O2 C18 1.27(3) .
O2 Zn1 1.970(18) 8_547
C3 C4 1.379(8) .
O3A O3B 1.01(5) .
O3A C18 1.27(4) .
O3B C18 1.25(5) .
C4 C9 1.379(8) .
C4 C5 1.3820(10) .
C5 C6 1.379(8) .
C6 C7 1.378(8) .
C7 C8 1.379(8) .
C8 C9 1.378(8) .
C9 C10 1.384(8) .
C10 C11 1.378(8) .
C12 C13B 1.3725(11) .
C12 C17A 1.377(7) .
C12 C13A 1.3818(10) .
C12 C17B 1.394(7) .
C15 C16A 1.377(7) .
C15 C14A 1.381(7) .
C15 C14B 1.398(7) .
C15 C16B 1.399(7) .
C15 C18 1.5150(11) .
C13A C14A 1.375(5) .
C16A C17A 1.377(5) .
C13B C14B 1.398(7) .
C16B C17B 1.398(7) .

loop_
_geom_torsion_atom_site_label_1
_geom_torsion_atom_site_label_2
_geom_torsion_atom_site_label_3
_geom_torsion_atom_site_label_4
_geom_torsion
_geom_torsion_site_symmetry_1
_geom_torsion_site_symmetry_4
O1 Zn1 O1 Zn1 -122.1(13) 6_554 6
O2 Zn1 O1 Zn1 -6.5(11) 7_557 6
N1 Zn1 O1 Zn1 112.0(11) . 6
O1 Zn1 N1 C1 143.4(8) 6_554 .
O2 Zn1 N1 C1 18.2(11) 7_557 .
O1 Zn1 N1 C1 -99.0(10) . .
O1 Zn1 N1 C2 -50.3(10) 6_554 .
O2 Zn1 N1 C2 -175.5(7) 7_557 .
O1 Zn1 N1 C2 67.3(9) . .
C2 N1 C1 N2 0.4(18) . .
Zn1 N1 C1 N2 168.2(11) . .
N1 C1 N2 C11 -2.3(11) . .
N1 C1 N2 C12 171.2(9) . .
C1 N1 C2 C11 2.0(11) . .
Zn1 N1 C2 C11 -167.5(14) . .
C1 N1 C2 C3 179.9(14) . .
Zn1 N1 C2 C3 10.4(9) . .
C11 C2 C3 C4 -2.3(13) . .
N1 C2 C3 C4 -179.8(13) . .
C2 C3 C4 C9 0.0(7) . .
C2 C3 C4 C5 -179.9(4) . .
C3 C4 C5 C6 180.0(5) . .
C9 C4 C5 C6 0.1(8) . .
C4 C5 C6 C7 0.0(8) . .
C5 C6 C7 C8 0.0(8) . .
C6 C7 C8 C9 -0.1(8) . .
C7 C8 C9 C4 0.3(8) . .
C7 C8 C9 C10 180.0(5) . .
C3 C4 C9 C8 179.9(5) . .
C5 C4 C9 C8 -0.3(8) . .
C3 C4 C9 C10 0.2(8) . .
C5 C4 C9 C10 -180.0(5) . .
C8 C9 C10 C11 -177.8(12) . .
C4 C9 C10 C11 1.9(14) . .
C3 C2 C11 C10 4(2) . .
N1 C2 C11 C10 -177.4(14) . .
C3 C2 C11 N2 178.5(8) . .
N1 C2 C11 N2 -3.3(16) . .
C9 C10 C11 C2 -4(2) . .
C9 C10 C11 N2 -176.3(18) . .
C1 N2 C11 C2 3.6(17) . .
C12 N2 C11 C2 -169.2(10) . .
C1 N2 C11 C10 176(2) . .
C12 N2 C11 C10 4(3) . .
C1 N2 C12 C13B -30.3(15) . .
C11 N2 C12 C13B 141.8(18) . .
C1 N2 C12 C17A -147.2(13) . .
C11 N2 C12 C17A 24.9(18) . .
C1 N2 C12 C13A 32.8(13) . .
C11 N2 C12 C13A -155.1(17) . .
C1 N2 C12 C17B 150.4(12) . .
C11 N2 C12 C17B -38(2) . .
C13B C12 C13A C14A -74.0(6) . .
C17A C12 C13A C14A 0.0(3) . .
C17B C12 C13A C14A 49.2(8) . .
N2 C12 C13A C14A 180.0(3) . .
C12 C13A C14A C15 0.1(3) . .
C16A C15 C14A C13A -0.2(7) . .
C14B C15 C14A C13A 74.1(6) . .
C16B C15 C14A C13A -54.5(9) . .
C18 C15 C14A C13A 175(2) . .
C14A C15 C16A C17A 0.3(9) . .
C14B C15 C16A C17A -52.1(10) . .
C16B C15 C16A C17A 77.7(9) . .
C18 C15 C16A C17A -175(2) . .
C13B C12 C17A C16A 51.2(10) . .
C13A C12 C17A C16A 0.2(7) . .
C17B C12 C17A C16A -70.9(8) . .
N2 C12 C17A C16A -179.9(5) . .
C15 C16A C17A C12 -0.3(9) . .
C17A C12 C13B C14B -50.4(8) . .
C13A C12 C13B C14B 72.3(6) . .
C17B C12 C13B C14B 0.1(3) . .
N2 C12 C13B C14B -179.3(12) . .
C12 C13B C14B C15 -0.1(3) . .
C16A C15 C14B C13B 52.0(8) . .
C14A C15 C14B C13B -73.6(6) . .
C16B C15 C14B C13B 0.2(7) . .
C18 C15 C14B C13B 177.2(18) . .
C16A C15 C16B C17B -72.0(7) . .
C14A C15 C16B C17B 52.2(9) . .
C14B C15 C16B C17B -0.4(9) . .
C18 C15 C16B C17B -177.2(19) . .
C13B C12 C17B C16B -0.3(7) . .
C17A C12 C17B C16B 73.6(8) . .
C13A C12 C17B C16B -50.6(10) . .
N2 C12 C17B C16B 179.1(13) . .
C15 C16B C17B C12 0.5(9) . .
O3A O3B C18 O2 -98(6) . .
O3A O3B C18 C15 87(6) . .
O3B O3A C18 O2 110(6) . .
O3B O3A C18 C15 -116(6) . .
Zn1 O2 C18 O3B 22(6) 8_547 .
Zn1 O2 C18 O3A -32(4) 8_547 .
Zn1 O2 C18 C15 -162(2) 8_547 .
C16A C15 C18 O3B 142(4) . .
C14A C15 C18 O3B -33(5) . .
C14B C15 C18 O3B 28(5) . .
C16B C15 C18 O3B -154(4) . .
C16A C15 C18 O3A -167(3) . .
C14A C15 C18 O3A 17(4) . .
C14B C15 C18 O3A 79(4) . .
C16B C15 C18 O3A -104(3) . .
C16A C15 C18 O2 -33(4) . .
C14A C15 C18 O2 151(3) . .
C14B C15 C18 O2 -147(3) . .
C16B C15 C18 O2 30(4) . .
Zn1 O1 Zn1 O1 -122.1(13) 6 6_554
